data_1507138
loop_
_publ_author_name
'Liu, Xiaogang'
'Cole, Jacqueline M.'
'Waddell, Paul G.'
'Lin, Tze-Chia'
'Radia, Jignesh'
'Zeidler, Anita'

_publ_section_title
;
 Molecular origins of optoelectronic properties in coumarin dyes: toward
 designer solar cell and laser applications.
;
_journal_issue 1
_journal_name_full 'The journal of physical chemistry. A'
_journal_page_first 727
_journal_page_last 737
_journal_paper_doi 10.1021/jp209925y
_journal_volume 116
_journal_year 2012
_chemical_formula_moiety 'C20 H18 N2 O2'
_chemical_formula_sum 'C20 H18 N2 O2'
_chemical_formula_weight 318.36
_chemical_name_common 'Coumarin 510'
_space_group_IT_number 14
_symmetry_cell_setting monoclinic
_symmetry_space_group_name_Hall '-P 2ybc'
_symmetry_space_group_name_H-M 'P 1 21/c 1'
_atom_sites_solution_hydrogens geom
_atom_sites_solution_primary direct
_atom_sites_solution_secondary difmap
_audit_creation_method SHELXL-97
_cell_angle_alpha 90.00
_cell_angle_beta 92.823(3)
_cell_angle_gamma 90.00
_cell_formula_units_Z 4
_cell_length_a 11.4302(8)
_cell_length_b 13.0417(9)
_cell_length_c 10.2164(7)
_cell_measurement_reflns_used 956
_cell_measurement_temperature 120(2)
_cell_measurement_theta_max 32.6
_cell_measurement_theta_min 2.5
_cell_volume 1521.10(18)
_computing_structure_refinement 'SHELXL-97 (Sheldrick, 1997)'
_computing_structure_solution 'SHELXS-97 (Sheldrick, 1990)'
_diffrn_ambient_temperature 120(2)
_diffrn_detector_area_resol_mean 28.5714
_diffrn_measured_fraction_theta_full 0.996
_diffrn_measured_fraction_theta_max 0.931
_diffrn_measurement_device_type 'Rigaku Saturn 724+ CCD'
_diffrn_measurement_method 'profile data from \w-scans'
_diffrn_radiation_monochromator graphite
_diffrn_radiation_source 'fine-focus sealed tube'
_diffrn_radiation_type MoK\a
_diffrn_radiation_wavelength 0.71073
_diffrn_reflns_av_R_equivalents 0.0831
_diffrn_reflns_av_sigmaI/netI 0.0658
_diffrn_reflns_limit_h_max 12
_diffrn_reflns_limit_h_min -13
_diffrn_reflns_limit_k_max 16
_diffrn_reflns_limit_k_min -16
_diffrn_reflns_limit_l_max 13
_diffrn_reflns_limit_l_min -13
_diffrn_reflns_number 10914
_diffrn_reflns_theta_full 25.00
_diffrn_reflns_theta_max 27.48
_diffrn_reflns_theta_min 1.78
_exptl_absorpt_coefficient_mu 0.091
_exptl_absorpt_correction_T_max 0.991
_exptl_absorpt_correction_T_min 0.985
_exptl_absorpt_correction_type multi-scan
_exptl_absorpt_process_details 'Sortav Blessing (1997)'
_exptl_crystal_colour Yellow
_exptl_crystal_density_diffrn 1.390
_exptl_crystal_density_method 'not measured'
_exptl_crystal_description Prism
_exptl_crystal_F_000 672
_exptl_crystal_size_max 0.30
_exptl_crystal_size_mid 0.14
_exptl_crystal_size_min 0.10
_refine_diff_density_max 0.357
_refine_diff_density_min -0.292
_refine_diff_density_rms 0.060
_refine_ls_extinction_method none
_refine_ls_goodness_of_fit_ref 0.909
_refine_ls_hydrogen_treatment constr
_refine_ls_matrix_type full
_refine_ls_number_parameters 217
_refine_ls_number_reflns 3248
_refine_ls_number_restraints 0
_refine_ls_restrained_S_all 0.909
_refine_ls_R_factor_all 0.0880
_refine_ls_R_factor_gt 0.0547
_refine_ls_shift/su_max 0.000
_refine_ls_shift/su_mean 0.000
_refine_ls_structure_factor_coef Fsqd
_refine_ls_weighting_details 'calc w=1/[\s^2^(Fo^2^)+(0.0897P)^2^+0.0000P] where P=(Fo^2^+2Fc^2^)/3'
_refine_ls_weighting_scheme calc
_refine_ls_wR_factor_gt 0.1378
_refine_ls_wR_factor_ref 0.1540
_reflns_number_gt 2009
_reflns_number_total 3248
_reflns_threshold_expression >2sigma(I)
_cod_data_source_file jp209925y_si_002.cif
_cod_data_source_block coumarin510
_cod_original_sg_symbol_H-M 'P 21/c'
_cod_database_code 1507138

loop_
_symmetry_equiv_pos_as_xyz
'x, y, z'
'-x, y+1/2, -z+1/2'
'-x, -y, -z'
'x, -y-1/2, z-1/2'

loop_
_atom_site_label
_atom_site_type_symbol
_atom_site_fract_x
_atom_site_fract_y
_atom_site_fract_z
_atom_site_U_iso_or_equiv
_atom_site_adp_type
_atom_site_occupancy
_atom_site_symmetry_multiplicity
_atom_site_calc_flag
_atom_site_refinement_flags
C1 C -0.16472(18) 0.68035(16) 0.3875(2) 0.0322(5) Uani 1 1 d .
H1 H -0.1083 0.6268 0.3903 0.039 Uiso 1 1 calc R
C2 C -0.00259(17) 0.86868(15) 0.18234(19) 0.0248(4) Uani 1 1 d .
C3 C -0.05067(16) 0.76940(14) 0.21810(18) 0.0242(4) Uani 1 1 d .
C4 C -0.00507(16) 0.68306(14) 0.16608(18) 0.0245(4) Uani 1 1 d .
H4 H -0.0346 0.6184 0.1917 0.029 Uiso 1 1 calc R
C5 C 0.13202(16) 0.59902(14) 0.01533(19) 0.0243(4) Uani 1 1 d .
H5 H 0.1044 0.5330 0.0382 0.029 Uiso 1 1 calc R
C6 C 0.21635(16) 0.60640(14) -0.07455(19) 0.0251(4) Uani 1 1 d .
C7 C 0.26004(16) 0.70518(15) -0.10851(18) 0.0233(4) Uani 1 1 d .
C8 C 0.21089(16) 0.79468(14) -0.05466(18) 0.0234(4) Uani 1 1 d .
C9 C 0.12641(16) 0.78135(14) 0.03612(18) 0.0226(4) Uani 1 1 d .
C10 C 0.08490(16) 0.68572(14) 0.07503(18) 0.0233(4) Uani 1 1 d .
C11 C 0.39336(18) 0.62456(16) -0.2612(2) 0.0307(5) Uani 1 1 d .
H11A H 0.4759 0.6356 -0.2828 0.037 Uiso 1 1 calc R
H11B H 0.3462 0.6171 -0.3445 0.037 Uiso 1 1 calc R
C12 C 0.38271(18) 0.81262(16) -0.2456(2) 0.0304(5) Uani 1 1 d .
H12A H 0.3309 0.8266 -0.3241 0.036 Uiso 1 1 calc R
H12B H 0.4644 0.8103 -0.2735 0.036 Uiso 1 1 calc R
C13 C 0.26040(17) 0.51275(16) -0.1427(2) 0.0303(5) Uani 1 1 d .
H13A H 0.2093 0.4986 -0.2217 0.036 Uiso 1 1 calc R
H13B H 0.2566 0.4529 -0.0835 0.036 Uiso 1 1 calc R
C14 C 0.38477(17) 0.52709(16) -0.1822(2) 0.0336(5) Uani 1 1 d .
H14A H 0.4087 0.4678 -0.2352 0.040 Uiso 1 1 calc R
H14B H 0.4381 0.5311 -0.1030 0.040 Uiso 1 1 calc R
C15 C 0.37067(18) 0.89862(15) -0.1469(2) 0.0316(5) Uani 1 1 d .
H15A H 0.4278 0.8886 -0.0721 0.038 Uiso 1 1 calc R
H15B H 0.3876 0.9652 -0.1885 0.038 Uiso 1 1 calc R
C16 C 0.24727(17) 0.89950(14) -0.0985(2) 0.0279(5) Uani 1 1 d .
H16A H 0.2434 0.9481 -0.0244 0.034 Uiso 1 1 calc R
H16B H 0.1921 0.9235 -0.1697 0.034 Uiso 1 1 calc R
C17 C -0.14859(16) 0.76494(15) 0.30704(18) 0.0259(4) Uani 1 1 d .
C18 C -0.23396(17) 0.84186(17) 0.3090(2) 0.0335(5) Uani 1 1 d .
H18 H -0.2238 0.9008 0.2560 0.040 Uiso 1 1 calc R
C19 C -0.3401(2) 0.7534(3) 0.4553(3) 0.0590(8) Uani 1 1 d .
H19 H -0.4070 0.7485 0.5066 0.071 Uiso 1 1 calc R
C20 C -0.2594(2) 0.6729(2) 0.4619(2) 0.0451(6) Uani 1 1 d .
H20 H -0.2704 0.6151 0.5165 0.054 Uiso 1 1 calc R
N1 N 0.35214(14) 0.71350(12) -0.19039(15) 0.0273(4) Uani 1 1 d .
N2 N -0.32886(17) 0.83796(18) 0.3803(2) 0.0550(6) Uani 1 1 d .
O1 O 0.08265(11) 0.86936(10) 0.09101(12) 0.0261(3) Uani 1 1 d .
O2 O -0.02878(12) 0.95164(10) 0.22505(14) 0.0312(4) Uani 1 1 d .

loop_
_atom_site_aniso_label
_atom_site_aniso_U_11
_atom_site_aniso_U_22
_atom_site_aniso_U_33
_atom_site_aniso_U_23
_atom_site_aniso_U_13
_atom_site_aniso_U_12
C1 0.0345(12) 0.0334(12) 0.0287(11) -0.0040(9) -0.0001(9) -0.0052(9)
C2 0.0209(10) 0.0262(10) 0.0272(10) -0.0007(8) -0.0011(8) 0.0017(8)
C3 0.0221(10) 0.0241(10) 0.0260(10) 0.0001(8) -0.0026(8) 0.0001(8)
C4 0.0243(10) 0.0223(10) 0.0263(10) 0.0033(8) -0.0029(8) -0.0025(8)
C5 0.0241(10) 0.0194(9) 0.0294(10) 0.0010(8) -0.0004(8) -0.0009(8)
C6 0.0220(10) 0.0247(10) 0.0281(10) 0.0007(8) -0.0028(8) 0.0037(8)
C7 0.0200(10) 0.0272(10) 0.0224(10) 0.0007(8) -0.0025(8) 0.0002(8)
C8 0.0213(10) 0.0209(10) 0.0278(10) 0.0012(8) -0.0022(8) -0.0015(7)
C9 0.0212(9) 0.0198(9) 0.0266(10) -0.0029(8) -0.0018(8) 0.0019(7)
C10 0.0216(10) 0.0226(10) 0.0254(10) 0.0001(8) -0.0019(8) 0.0001(8)
C11 0.0282(11) 0.0345(11) 0.0299(11) -0.0025(9) 0.0054(9) 0.0034(9)
C12 0.0262(11) 0.0325(12) 0.0327(11) 0.0038(9) 0.0045(9) -0.0010(8)
C13 0.0315(11) 0.0258(11) 0.0337(11) -0.0021(9) 0.0044(9) 0.0029(9)
C14 0.0319(11) 0.0321(12) 0.0370(11) -0.0010(9) 0.0037(9) 0.0066(9)
C15 0.0295(11) 0.0275(11) 0.0380(12) 0.0053(9) 0.0022(9) -0.0039(9)
C16 0.0280(11) 0.0230(10) 0.0329(11) 0.0036(9) 0.0029(9) -0.0001(8)
C17 0.0235(10) 0.0291(11) 0.0249(10) -0.0044(8) -0.0016(8) -0.0039(8)
C18 0.0261(11) 0.0356(12) 0.0390(12) -0.0043(10) 0.0034(9) 0.0000(9)
C19 0.0425(15) 0.087(2) 0.0493(15) -0.0344(15) 0.0230(12) -0.0316(15)
C20 0.0554(15) 0.0547(15) 0.0262(11) -0.0090(11) 0.0113(11) -0.0307(13)
N1 0.0274(9) 0.0265(9) 0.0284(9) 0.0016(7) 0.0034(7) 0.0016(7)
N2 0.0343(12) 0.0665(16) 0.0650(15) -0.0234(12) 0.0107(11) -0.0102(10)
O1 0.0255(7) 0.0208(7) 0.0321(7) -0.0004(6) 0.0030(6) 0.0004(5)
O2 0.0308(8) 0.0241(7) 0.0388(8) -0.0044(6) 0.0025(6) 0.0032(6)

loop_
_atom_type_symbol
_atom_type_description
_atom_type_scat_dispersion_real
_atom_type_scat_dispersion_imag
_atom_type_scat_source
C C 0.0033 0.0016 'International Tables Vol C Tables 4.2.6.8 and 6.1.1.4'
H H 0.0000 0.0000 'International Tables Vol C Tables 4.2.6.8 and 6.1.1.4'
N N 0.0061 0.0033 'International Tables Vol C Tables 4.2.6.8 and 6.1.1.4'
O O 0.0106 0.0060 'International Tables Vol C Tables 4.2.6.8 and 6.1.1.4'

loop_
_geom_angle_atom_site_label_1
_geom_angle_atom_site_label_2
_geom_angle_atom_site_label_3
_geom_angle
C20 C1 C17 121.3(2)
C20 C1 H1 119.3
C17 C1 H1 119.3
O2 C2 O1 115.66(17)
O2 C2 C3 126.87(18)
O1 C2 C3 117.47(16)
C4 C3 C2 118.70(17)
C4 C3 C17 121.63(17)
C2 C3 C17 119.65(16)
C3 C4 C10 122.64(18)
C3 C4 H4 118.7
C10 C4 H4 118.7
C6 C5 C10 122.21(17)
C6 C5 H5 118.9
C10 C5 H5 118.9
C5 C6 C7 119.51(17)
C5 C6 C13 121.11(17)
C7 C6 C13 119.33(17)
N1 C7 C8 119.92(16)
N1 C7 C6 120.22(17)
C8 C7 C6 119.83(17)
C9 C8 C7 117.38(16)
C9 C8 C16 121.78(17)
C7 C8 C16 120.81(17)
O1 C9 C8 116.52(16)
O1 C9 C10 119.38(16)
C8 C9 C10 124.10(17)
C9 C10 C5 116.85(17)
C9 C10 C4 118.32(17)
C5 C10 C4 124.76(17)
N1 C11 C14 111.93(16)
N1 C11 H11A 109.2
C14 C11 H11A 109.2
N1 C11 H11B 109.2
C14 C11 H11B 109.2
H11A C11 H11B 107.9
N1 C12 C15 111.48(16)
N1 C12 H12A 109.3
C15 C12 H12A 109.3
N1 C12 H12B 109.3
C15 C12 H12B 109.3
H12A C12 H12B 108.0
C6 C13 C14 111.37(17)
C6 C13 H13A 109.4
C14 C13 H13A 109.4
C6 C13 H13B 109.4
C14 C13 H13B 109.4
H13A C13 H13B 108.0
C13 C14 C11 109.50(16)
C13 C14 H14A 109.8
C11 C14 H14A 109.8
C13 C14 H14B 109.8
C11 C14 H14B 109.8
H14A C14 H14B 108.2
C16 C15 C12 109.77(16)
C16 C15 H15A 109.7
C12 C15 H15A 109.7
C16 C15 H15B 109.7
C12 C15 H15B 109.7
H15A C15 H15B 108.2
C8 C16 C15 111.43(16)
C8 C16 H16A 109.3
C15 C16 H16A 109.3
C8 C16 H16B 109.3
C15 C16 H16B 109.3
H16A C16 H16B 108.0
C1 C17 C18 116.51(18)
C1 C17 C3 121.36(18)
C18 C17 C3 122.01(18)
N2 C18 C17 124.4(2)
N2 C18 H18 117.8
C17 C18 H18 117.8
N2 C19 C20 124.0(2)
N2 C19 H19 118.0
C20 C19 H19 118.0
C1 C20 C19 117.5(2)
C1 C20 H20 121.2
C19 C20 H20 121.2
C7 N1 C11 120.85(16)
C7 N1 C12 120.52(16)
C11 N1 C12 115.06(16)
C18 N2 C19 116.2(2)
C2 O1 C9 123.36(15)

loop_
_geom_bond_atom_site_label_1
_geom_bond_atom_site_label_2
_geom_bond_distance
C6 C7 1.430(3)
C7 C8 1.418(3)
C8 C9 1.382(3)
C9 C10 1.399(3)
C5 C10 1.405(3)
C5 C6 1.367(3)
C9 O1 1.382(2)
C2 O1 1.382(2)
C2 C3 1.460(3)
C3 C4 1.360(3)
C4 C10 1.421(3)
C2 O2 1.210(2)
C7 N1 1.381(2)
C1 C20 1.356(3)
C1 C17 1.393(3)
C1 H1 0.9500
C3 C17 1.477(3)
C4 H4 0.9500
C5 H5 0.9500
C6 C13 1.505(3)
C8 C16 1.503(3)
C11 N1 1.457(2)
C11 C14 1.511(3)
C11 H11A 0.9900
C11 H11B 0.9900
C12 N1 1.460(2)
C12 C15 1.519(3)
C12 H12A 0.9900
C12 H12B 0.9900
C13 C14 1.508(3)
C13 H13A 0.9900
C13 H13B 0.9900
C14 H14A 0.9900
C14 H14B 0.9900
C15 C16 1.518(3)
C15 H15A 0.9900
C15 H15B 0.9900
C16 H16A 0.9900
C16 H16B 0.9900
C17 C18 1.400(3)
C18 N2 1.337(3)
C18 H18 0.9500
C19 N2 1.352(4)
C19 C20 1.398(4)
C19 H19 0.9500
C20 H20 0.9500

loop_
_geom_torsion_atom_site_label_1
_geom_torsion_atom_site_label_2
_geom_torsion_atom_site_label_3
_geom_torsion_atom_site_label_4
_geom_torsion
C6 C7 N1 C11 10.5(3)
C8 C7 N1 C12 -13.7(3)
O2 C2 C3 C4 -175.74(19)
O1 C2 C3 C4 3.7(3)
O2 C2 C3 C17 5.5(3)
O1 C2 C3 C17 -175.07(16)
C2 C3 C4 C10 -2.1(3)
C17 C3 C4 C10 176.62(17)
C10 C5 C6 C7 0.9(3)
C10 C5 C6 C13 -176.47(18)
C5 C6 C7 N1 174.41(17)
C13 C6 C7 N1 -8.2(3)
C5 C6 C7 C8 -3.7(3)
C13 C6 C7 C8 173.74(17)
N1 C7 C8 C9 -174.10(17)
C6 C7 C8 C9 4.0(3)
N1 C7 C8 C16 7.7(3)
C6 C7 C8 C16 -174.18(17)
C7 C8 C9 O1 177.72(16)
C16 C8 C9 O1 -4.1(3)
C7 C8 C9 C10 -1.7(3)
C16 C8 C9 C10 176.46(18)
O1 C9 C10 C5 179.62(16)
C8 C9 C10 C5 -1.0(3)
O1 C9 C10 C4 2.7(3)
C8 C9 C10 C4 -177.92(18)
C6 C5 C10 C9 1.4(3)
C6 C5 C10 C4 178.10(18)
C3 C4 C10 C9 -1.1(3)
C3 C4 C10 C5 -177.76(19)
C5 C6 C13 C14 -152.18(19)
C7 C6 C13 C14 30.5(3)
C6 C13 C14 C11 -53.3(2)
N1 C11 C14 C13 55.9(2)
N1 C12 C15 C16 -56.2(2)
C9 C8 C16 C15 154.90(18)
C7 C8 C16 C15 -27.0(3)
C12 C15 C16 C8 50.1(2)
C20 C1 C17 C18 1.0(3)
C20 C1 C17 C3 -175.04(19)
C4 C3 C17 C1 29.4(3)
C2 C3 C17 C1 -151.89(19)
C4 C3 C17 C18 -146.4(2)
C2 C3 C17 C18 32.3(3)
C1 C17 C18 N2 -1.2(3)
C3 C17 C18 N2 174.8(2)
C17 C1 C20 C19 -0.2(3)
N2 C19 C20 C1 -0.5(4)
C8 C7 N1 C11 -171.40(17)
C6 C7 N1 C12 168.21(17)
C14 C11 N1 C7 -35.0(3)
C14 C11 N1 C12 166.19(17)
C15 C12 N1 C7 38.6(2)
C15 C12 N1 C11 -162.53(17)
C17 C18 N2 C19 0.5(3)
C20 C19 N2 C18 0.3(4)
O2 C2 O1 C9 177.31(16)
C3 C2 O1 C9 -2.2(3)
C8 C9 O1 C2 179.53(16)
C10 C9 O1 C2 -1.0(3)

loop_
_cod_related_entry_id
_cod_related_entry_code
_cod_related_entry_database
1 8080732 ChemSpider
